data_1568774
loop_
_publ_author_name
'Duan, Yuefeng'
'Huang, Yuhang'
'Wang, Chongqing'
'Wang, Qian'
'Ge, Kai'
'Lu, Zhiyong'
'Wang, Huijie'
'Duan, Jingui'
'Bai, Junfeng'
'Jin, Wanqin'

_publ_section_title
;
 Formation and fine-tuning of metal--organic frameworks with carboxylic
 pincers for the recognition of a C2H2 tetramer and highly selective
 separation of C2H2/C2H4
;
_journal_issue 17
_journal_name_full 'Chemical Science'
_journal_page_first 4605
_journal_page_last 4611
_journal_paper_doi 10.1039/D3SC00877K
_journal_volume 14
_journal_year 2023
_chemical_formula_sum 'C26 H20 Cu F6 N8 O4 Si'
_chemical_formula_weight 714.13
_space_group_crystal_system tetragonal
_space_group_IT_number 98
_space_group_name_Hall 'I 4bw 2bw'
_space_group_name_H-M_alt 'I 41 2 2'
_atom_sites_solution_hydrogens mixed
_audit_creation_method SHELXL-2018/3
_audit_update_record
;
2022-10-06 deposited with the CCDC.	2023-04-03 downloaded from the CCDC.
;
_cell_angle_alpha 90
_cell_angle_beta 90
_cell_angle_gamma 90
_cell_formula_units_Z 8
_cell_length_a 16.228(4)
_cell_length_b 16.228(4)
_cell_length_c 32.536(18)
_cell_measurement_reflns_used 1793
_cell_measurement_temperature 296(2)
_cell_measurement_theta_max 16.262
_cell_measurement_theta_min 2.250
_cell_volume 8568(6)
_computing_structure_refinement 'SHELXL-2018/3 (Sheldrick, 2018)'
_diffrn_ambient_temperature 296(2)
_diffrn_measured_fraction_theta_full 1.000
_diffrn_measured_fraction_theta_max 1.000
_diffrn_measurement_device_type 'Bruker smart CCD'
_diffrn_radiation_type MoK\a
_diffrn_radiation_wavelength 0.71073
_diffrn_reflns_av_R_equivalents 0.1537
_diffrn_reflns_av_unetI/netI 0.1034
_diffrn_reflns_Laue_measured_fraction_full 1.000
_diffrn_reflns_Laue_measured_fraction_max 1.000
_diffrn_reflns_limit_h_max 19
_diffrn_reflns_limit_h_min -19
_diffrn_reflns_limit_k_max 18
_diffrn_reflns_limit_k_min -19
_diffrn_reflns_limit_l_max 38
_diffrn_reflns_limit_l_min -38
_diffrn_reflns_number 31240
_diffrn_reflns_point_group_measured_fraction_full 1.000
_diffrn_reflns_point_group_measured_fraction_max 1.000
_diffrn_reflns_theta_full 25.100
_diffrn_reflns_theta_max 25.100
_diffrn_reflns_theta_min 1.402
_exptl_absorpt_coefficient_mu 0.597
_exptl_crystal_colour purple
_exptl_crystal_density_diffrn 1.107
_exptl_crystal_description block
_exptl_crystal_F_000 2888
_exptl_crystal_size_max 0.120
_exptl_crystal_size_mid 0.120
_exptl_crystal_size_min 0.100
_refine_diff_density_max 0.394
_refine_diff_density_min -0.560
_refine_diff_density_rms 0.079
_refine_ls_abs_structure_details
;
 Refined as an inversion twin.
;
_refine_ls_abs_structure_Flack 0.02(5)
_refine_ls_extinction_method none
_refine_ls_goodness_of_fit_ref 1.040
_refine_ls_hydrogen_treatment constr
_refine_ls_matrix_type full
_refine_ls_number_parameters 211
_refine_ls_number_reflns 3831
_refine_ls_number_restraints 366
_refine_ls_restrained_S_all 1.044
_refine_ls_R_factor_all 0.1293
_refine_ls_R_factor_gt 0.0804
_refine_ls_shift/su_max 0.000
_refine_ls_shift/su_mean 0.000
_refine_ls_structure_factor_coef Fsqd
_refine_ls_weighting_details 'w=1/[\s^2^(Fo^2^)+(0.0883P)^2^+9.5003P] where P=(Fo^2^+2Fc^2^)/3'
_refine_ls_weighting_scheme calc
_refine_ls_wR_factor_gt 0.1806
_refine_ls_wR_factor_ref 0.2001
_reflns_Friedel_coverage 0.742
_reflns_Friedel_fraction_full 1.000
_reflns_Friedel_fraction_max 1.000
_reflns_number_gt 2347
_reflns_number_total 3831
_reflns_threshold_expression 'I > 2\s(I)'
_cod_data_source_file d3sc00877k2.cif
_cod_data_source_block NTU-71
_cod_depositor_comments 'Adding full bibliography for 1568769--1568774.cif.'
_cod_database_code 1568774
_shelx_shelxl_version_number 2018/3
_shelx_space_group_comment
;
The symmetry employed for this shelxl refinement is uniquely defined
by the following loop, which should always be used as a source of
symmetry information in preference to the above space-group names.
They are only intended as comments.
;
_shelx_estimated_absorpt_t_min 0.932
_shelx_estimated_absorpt_t_max 0.943
_platon_squeeze_void_probe_radius 1.20

loop_
_space_group_symop_operation_xyz
'x, y, z'
'-y, x+1/2, z+1/4'
'-x+1/2, -y+1/2, z+1/2'
'y+1/2, -x, z+3/4'
'x, -y+1/2, -z+1/4'
'y+1/2, x+1/2, -z+1/2'
'-x+1/2, y, -z+3/4'
'-y, -x, -z'
'x+1/2, y+1/2, z+1/2'
'-y+1/2, x+1, z+3/4'
'-x+1, -y+1, z+1'
'y+1, -x+1/2, z+5/4'
'x+1/2, -y+1, -z+3/4'
'y+1, x+1, -z+1'
'-x+1, y+1/2, -z+5/4'
'-y+1/2, -x+1/2, -z+1/2'

loop_
_atom_site_label
_atom_site_type_symbol
_atom_site_fract_x
_atom_site_fract_y
_atom_site_fract_z
_atom_site_U_iso_or_equiv
_atom_site_adp_type
_atom_site_occupancy
_atom_site_site_symmetry_order
_atom_site_calc_flag
_atom_site_refinement_flags_posn
_atom_site_refinement_flags_adp
_atom_site_refinement_flags_occupancy
_atom_site_disorder_assembly
_atom_site_disorder_group
C1 C 0.3715(8) 0.5490(7) 0.1839(4) 0.071(3) Uani 1 1 d . U . . .
H1 H 0.370405 0.603800 0.175546 0.085 Uiso 1 1 calc R U . . .
C2 C 0.3309(8) 0.5205(7) 0.2155(4) 0.078(3) Uani 1 1 d . U . . .
H2 H 0.294798 0.549390 0.232416 0.093 Uiso 1 1 calc R U . . .
C3 C 0.4012(6) 0.4227(7) 0.1866(3) 0.050(2) Uani 1 1 d . U . . .
H3 H 0.422671 0.371194 0.180074 0.060 Uiso 1 1 calc R U . . .
C4 C 0.3306(6) 0.3782(6) 0.2493(3) 0.052(2) Uani 1 1 d . U . . .
C5 C 0.3835(7) 0.3126(6) 0.2570(3) 0.054(2) Uani 1 1 d . U . . .
H5 H 0.432927 0.308895 0.242662 0.065 Uiso 1 1 calc R U . . .
C7 C 0.2883(6) 0.2614(7) 0.3070(3) 0.061(3) Uani 1 1 d . U . . .
H7 H 0.271378 0.220726 0.325323 0.074 Uiso 1 1 calc R U . . .
C8 C 0.2384(8) 0.3293(7) 0.3012(4) 0.068(3) Uani 1 1 d . U . . .
C9 C 0.2591(9) 0.3867(7) 0.2712(4) 0.070(3) Uani 1 1 d . U . . .
H9 H 0.224228 0.431022 0.266015 0.084 Uiso 1 1 calc R U . . .
C10 C 0.1574(9) 0.3389(10) 0.3234(5) 0.094(4) Uani 1 1 d . U . . .
C11 C 0.4122(7) 0.1361(7) 0.3262(3) 0.057(2) Uani 1 1 d . U . . .
H11 H 0.368344 0.133522 0.344510 0.068 Uiso 1 1 calc R U . . .
C13 C 0.5263(8) 0.1070(8) 0.2944(4) 0.078(3) Uani 1 1 d . U . . .
H13 H 0.577175 0.084411 0.287534 0.094 Uiso 1 1 calc R U . . .
C6 C 0.3635(6) 0.2516(7) 0.2864(3) 0.049(2) Uani 1 1 d . U . . .
C12 C 0.4871(9) 0.1652(8) 0.2730(4) 0.082(3) Uani 1 1 d . U . . .
H12 H 0.503587 0.186304 0.247744 0.098 Uiso 1 1 calc R U . . .
Cu1 Cu 0.500000 0.500000 0.12021(4) 0.0452(5) Uani 1 2 d S TU P . .
F1 F 0.5847(5) 0.750000 0.125000 0.063(2) Uani 1 2 d S TU P . .
F2 F 0.4804(4) 0.7416(3) 0.17650(15) 0.0616(16) Uani 1 1 d . U . . .
F3 F 0.4781(3) 0.6452(3) 0.12211(15) 0.0439(13) Uani 1 1 d . U . . .
F4 F 0.3758(5) 0.750000 0.125000 0.075(3) Uani 1 2 d S TU P . .
N1 N 0.4155(5) 0.4891(5) 0.1646(2) 0.0411(17) Uani 1 1 d . U . . .
N2 N 0.3536(6) 0.4357(5) 0.2187(3) 0.056(2) Uani 1 1 d . U . . .
N3 N 0.4173(5) 0.1888(5) 0.2950(3) 0.052(2) Uani 1 1 d . U . . .
N4 N 0.4808(5) 0.0858(5) 0.3276(2) 0.051(2) Uani 1 1 d . U . . .
O1 O 0.1214(7) 0.4041(7) 0.3190(3) 0.131(4) Uani 1 1 d . U . . .
O2 O 0.1382(5) 0.2821(5) 0.3492(3) 0.085(3) Uani 1 1 d . U . . .
H2A H 0.091822 0.293464 0.359935 0.127 Uiso 1 1 d R U . . .
Si1 Si 0.4792(2) 0.750000 0.125000 0.0472(10) Uani 1 2 d S TU P . .

loop_
_atom_site_aniso_label
_atom_site_aniso_U_11
_atom_site_aniso_U_22
_atom_site_aniso_U_33
_atom_site_aniso_U_23
_atom_site_aniso_U_13
_atom_site_aniso_U_12
C1 0.084(6) 0.057(6) 0.071(6) 0.006(5) 0.015(5) 0.008(5)
C2 0.094(7) 0.066(6) 0.073(6) 0.002(5) 0.022(5) 0.018(5)
C3 0.058(6) 0.050(5) 0.043(5) 0.006(4) 0.010(4) 0.007(4)
C4 0.056(5) 0.053(5) 0.048(4) 0.007(4) 0.003(4) 0.003(4)
C5 0.064(5) 0.050(5) 0.048(5) 0.004(4) 0.004(4) 0.002(4)
C7 0.067(5) 0.057(5) 0.060(5) 0.007(5) 0.013(4) -0.009(5)
C8 0.070(5) 0.064(5) 0.070(5) 0.007(5) 0.017(5) 0.003(5)
C9 0.075(6) 0.062(6) 0.073(6) 0.007(5) 0.007(5) 0.007(5)
C10 0.088(7) 0.095(7) 0.099(7) 0.012(6) 0.025(6) 0.012(6)
C11 0.061(5) 0.063(6) 0.046(5) 0.008(4) 0.011(5) 0.000(4)
C13 0.075(6) 0.077(6) 0.084(6) 0.011(5) 0.032(5) 0.018(5)
C6 0.062(5) 0.044(4) 0.041(4) -0.010(4) 0.008(4) -0.001(4)
C12 0.088(6) 0.081(6) 0.077(6) 0.021(5) 0.029(5) 0.013(5)
Cu1 0.0531(10) 0.0466(10) 0.0359(8) 0.000 0.000 -0.0007(9)
F1 0.053(4) 0.056(5) 0.079(6) -0.022(5) 0.000 0.000
F2 0.097(5) 0.053(3) 0.035(3) 0.005(3) 0.004(3) 0.002(3)
F3 0.055(3) 0.031(2) 0.046(3) -0.001(2) -0.002(3) -0.002(2)
F4 0.050(5) 0.065(5) 0.111(7) 0.004(6) 0.000 0.000
N1 0.050(4) 0.041(4) 0.032(3) 0.001(3) 0.003(3) 0.002(4)
N2 0.065(5) 0.051(4) 0.052(4) 0.016(4) 0.008(4) 0.010(4)
N3 0.064(5) 0.050(4) 0.044(4) -0.001(4) 0.014(4) 0.004(4)
N4 0.057(5) 0.057(5) 0.039(4) 0.011(4) 0.010(4) 0.002(4)
O1 0.116(8) 0.128(9) 0.148(8) 0.052(7) 0.042(7) 0.055(6)
O2 0.085(6) 0.089(6) 0.081(6) 0.014(5) 0.024(5) 0.011(5)
Si1 0.056(3) 0.040(2) 0.046(2) 0.0006(18) 0.000 0.000

loop_
_atom_type_symbol
_atom_type_description
_atom_type_scat_dispersion_real
_atom_type_scat_dispersion_imag
_atom_type_scat_source
C C 0.0033 0.0016 'International Tables Vol C Tables 4.2.6.8 and 6.1.1.4'
H H 0.0000 0.0000 'International Tables Vol C Tables 4.2.6.8 and 6.1.1.4'
Cu Cu 0.3201 1.2651 'International Tables Vol C Tables 4.2.6.8 and 6.1.1.4'
F F 0.0171 0.0103 'International Tables Vol C Tables 4.2.6.8 and 6.1.1.4'
N N 0.0061 0.0033 'International Tables Vol C Tables 4.2.6.8 and 6.1.1.4'
O O 0.0106 0.0060 'International Tables Vol C Tables 4.2.6.8 and 6.1.1.4'
Si Si 0.0817 0.0704 'International Tables Vol C Tables 4.2.6.8 and 6.1.1.4'

loop_
_geom_angle_atom_site_label_1
_geom_angle_atom_site_label_2
_geom_angle_atom_site_label_3
_geom_angle
_geom_angle_site_symmetry_1
_geom_angle_site_symmetry_3
_geom_angle_publ_flag
C2 C1 N1 112.0(11) . . ?
C2 C1 H1 124.0 . . ?
N1 C1 H1 124.0 . . ?
C1 C2 N2 105.5(11) . . ?
C1 C2 H2 127.2 . . ?
N2 C2 H2 127.2 . . ?
N1 C3 N2 113.8(9) . . ?
N1 C3 H3 123.1 . . ?
N2 C3 H3 123.1 . . ?
C9 C4 C5 120.5(11) . . ?
C9 C4 N2 121.6(10) . . ?
C5 C4 N2 117.9(9) . . ?
C4 C5 C6 121.1(10) . . ?
C4 C5 H5 119.5 . . ?
C6 C5 H5 119.5 . . ?
C8 C7 C6 122.4(11) . . ?
C8 C7 H7 118.8 . . ?
C6 C7 H7 118.8 . . ?
C7 C8 C9 119.3(11) . . ?
C7 C8 C10 121.9(11) . . ?
C9 C8 C10 118.5(12) . . ?
C4 C9 C8 120.1(11) . . ?
C4 C9 H9 119.9 . . ?
C8 C9 H9 119.9 . . ?
O1 C10 O2 125.7(13) . . ?
O1 C10 C8 116.9(14) . . ?
O2 C10 C8 116.7(12) . . ?
N3 C11 N4 110.9(9) . . ?
N3 C11 H11 124.6 . . ?
N4 C11 H11 124.6 . . ?
C12 C13 N4 109.6(11) . . ?
C12 C13 H13 125.2 . . ?
N4 C13 H13 125.2 . . ?
N3 C6 C7 122.7(10) . . ?
N3 C6 C5 120.9(9) . . ?
C7 C6 C5 116.3(10) . . ?
C13 C12 N3 108.4(10) . . ?
C13 C12 H12 125.8 . . ?
N3 C12 H12 125.8 . . ?
N4 Cu1 N4 91.6(5) 10_544 4_564 ?
N4 Cu1 N1 175.7(4) 10_544 11_554 ?
N4 Cu1 N1 90.6(3) 4_564 11_554 ?
N4 Cu1 N1 90.6(3) 10_544 . ?
N4 Cu1 N1 175.7(4) 4_564 . ?
N1 Cu1 N1 87.5(4) 11_554 . ?
N4 Cu1 F3 88.1(3) 10_544 11_554 ?
N4 Cu1 F3 94.0(3) 4_564 11_554 ?
N1 Cu1 F3 88.1(3) 11_554 11_554 ?
N1 Cu1 F3 89.7(3) . 11_554 ?
N4 Cu1 F3 94.0(3) 10_544 . ?
N4 Cu1 F3 88.1(3) 4_564 . ?
N1 Cu1 F3 89.7(3) 11_554 . ?
N1 Cu1 F3 88.1(3) . . ?
F3 Cu1 F3 177.0(2) 11_554 . ?
Si1 F3 Cu1 170.7(3) . . ?
C3 N1 C1 104.1(8) . . ?
C3 N1 Cu1 126.0(7) . . ?
C1 N1 Cu1 129.0(7) . . ?
C3 N2 C4 127.4(9) . . ?
C3 N2 C2 104.4(9) . . ?
C4 N2 C2 128.2(9) . . ?
C11 N3 C6 126.5(9) . . ?
C11 N3 C12 105.4(9) . . ?
C6 N3 C12 128.1(9) . . ?
C13 N4 C11 105.2(9) . . ?
C13 N4 Cu1 130.4(8) . 2_645 ?
C11 N4 Cu1 124.3(7) . 2_645 ?
C10 O2 H2A 109.1 . . ?
F4 Si1 F2 90.6(3) . . ?
F4 Si1 F2 90.6(3) . 5_565 ?
F2 Si1 F2 178.7(5) . 5_565 ?
F4 Si1 F3 89.4(2) . . ?
F2 Si1 F3 88.5(3) . . ?
F2 Si1 F3 91.5(3) 5_565 . ?
F4 Si1 F3 89.4(2) . 5_565 ?
F2 Si1 F3 91.5(3) . 5_565 ?
F2 Si1 F3 88.5(3) 5_565 5_565 ?
F3 Si1 F3 178.8(4) . 5_565 ?
F4 Si1 F1 180.0 . . ?
F2 Si1 F1 89.4(3) . . ?
F2 Si1 F1 89.4(3) 5_565 . ?
F3 Si1 F1 90.6(2) . . ?
F3 Si1 F1 90.6(2) 5_565 . ?

loop_
_geom_bond_atom_site_label_1
_geom_bond_atom_site_label_2
_geom_bond_distance
_geom_bond_site_symmetry_2
_geom_bond_publ_flag
C1 C2 1.306(15) . ?
C1 N1 1.360(13) . ?
C1 H1 0.9300 . ?
C2 N2 1.428(14) . ?
C2 H2 0.9300 . ?
C3 N1 1.314(12) . ?
C3 N2 1.316(11) . ?
C3 H3 0.9300 . ?
C4 C9 1.369(15) . ?
C4 C5 1.391(13) . ?
C4 N2 1.416(13) . ?
C5 C6 1.413(14) . ?
C5 H5 0.9300 . ?
C7 C8 1.379(15) . ?
C7 C6 1.404(13) . ?
C7 H7 0.9300 . ?
C8 C9 1.391(15) . ?
C8 C10 1.507(17) . ?
C9 H9 0.9300 . ?
C10 O1 1.217(15) . ?
C10 O2 1.284(15) . ?
C11 N3 1.329(13) . ?
C11 N4 1.382(13) . ?
C11 H11 0.9300 . ?
C13 C12 1.334(15) . ?
C13 N4 1.353(13) . ?
C13 H13 0.9300 . ?
C6 N3 1.370(13) . ?
C12 N3 1.394(14) . ?
C12 H12 0.9300 . ?
Cu1 N4 1.989(8) 10_544 ?
Cu1 N4 1.989(8) 4_564 ?
Cu1 N1 2.000(7) 11_554 ?
Cu1 N1 2.000(7) . ?
Cu1 F3 2.384(4) 11_554 ?
Cu1 F3 2.384(4) . ?
F1 Si1 1.711(9) . ?
F2 Si1 1.681(5) . ?
F3 Si1 1.703(4) . ?
F4 Si1 1.678(9) . ?
O2 H2A 0.8500 . ?

loop_
_geom_torsion_atom_site_label_1
_geom_torsion_atom_site_label_2
_geom_torsion_atom_site_label_3
_geom_torsion_atom_site_label_4
_geom_torsion
_geom_torsion_site_symmetry_1
_geom_torsion_site_symmetry_2
_geom_torsion_site_symmetry_3
_geom_torsion_site_symmetry_4
_geom_torsion_publ_flag
N1 C1 C2 N2 3.4(15) . . . . ?
C9 C4 C5 C6 2.5(18) . . . . ?
N2 C4 C5 C6 -178.3(9) . . . . ?
C6 C7 C8 C9 5.9(18) . . . . ?
C6 C7 C8 C10 179.7(12) . . . . ?
C5 C4 C9 C8 -0.6(18) . . . . ?
N2 C4 C9 C8 -179.7(10) . . . . ?
C7 C8 C9 C4 -3.6(19) . . . . ?
C10 C8 C9 C4 -177.5(12) . . . . ?
C7 C8 C10 O1 173.7(14) . . . . ?
C9 C8 C10 O1 -13(2) . . . . ?
C7 C8 C10 O2 2(2) . . . . ?
C9 C8 C10 O2 176.0(12) . . . . ?
C8 C7 C6 N3 173.2(11) . . . . ?
C8 C7 C6 C5 -3.9(16) . . . . ?
C4 C5 C6 N3 -177.5(10) . . . . ?
C4 C5 C6 C7 -0.3(15) . . . . ?
N4 C13 C12 N3 5.9(16) . . . . ?
N2 C3 N1 C1 -1.6(12) . . . . ?
N2 C3 N1 Cu1 168.0(7) . . . . ?
C2 C1 N1 C3 -1.3(14) . . . . ?
C2 C1 N1 Cu1 -170.5(8) . . . . ?
N1 C3 N2 C4 -176.4(10) . . . . ?
N1 C3 N2 C2 3.6(12) . . . . ?
C9 C4 N2 C3 -154.1(12) . . . . ?
C5 C4 N2 C3 26.8(17) . . . . ?
C9 C4 N2 C2 25.9(18) . . . . ?
C5 C4 N2 C2 -153.3(12) . . . . ?
C1 C2 N2 C3 -4.1(14) . . . . ?
C1 C2 N2 C4 175.9(11) . . . . ?
N4 C11 N3 C6 -174.6(9) . . . . ?
N4 C11 N3 C12 6.8(13) . . . . ?
C7 C6 N3 C11 -8.8(17) . . . . ?
C5 C6 N3 C11 168.2(10) . . . . ?
C7 C6 N3 C12 169.6(11) . . . . ?
C5 C6 N3 C12 -13.5(17) . . . . ?
C13 C12 N3 C11 -7.7(14) . . . . ?
C13 C12 N3 C6 173.6(11) . . . . ?
C12 C13 N4 C11 -1.8(14) . . . . ?
C12 C13 N4 Cu1 176.5(9) . . . 2_645 ?
N3 C11 N4 C13 -3.3(13) . . . . ?
N3 C11 N4 Cu1 178.3(6) . . . 2_645 ?

loop_
_platon_squeeze_void_nr
_platon_squeeze_void_average_x
_platon_squeeze_void_average_y
_platon_squeeze_void_average_z
_platon_squeeze_void_volume
_platon_squeeze_void_count_electrons
_platon_squeeze_void_content
1 -0.009 -0.009 -0.001 3788 840 ' '
